data_4326582
loop_
_publ_author_name
'Jibin Sun'
'Sarah E. Shaner'
'Marya K. Jones'
'Daniel C. O'Hanlon'
'Jeffrey S. Mugridge'
'Michael D. Hopkins'

_publ_section_title
;
 Correction to Synthesis, Structures, Bonding, and Redox Chemistry of
 Ditungsten Butadiyne Complexes with W\\tbC-C\\tbW Backbones
;
_journal_name_full 'Inorganic Chemistry'
_journal_page_first 10516
_journal_page_last 10516
_journal_paper_doi 10.1021/ic201710s
_journal_volume 50
_journal_year 2011
_chemical_formula_sum 'C30 H70 Cl4 N2 P8 W2'
_chemical_formula_weight 1216.14
_chemical_name_systematic
; 
 ? 
;
_space_group_IT_number 15
_symmetry_space_group_name_Hall '-C 2yc'
_symmetry_space_group_name_H-M 'C 1 2/c 1'
_atom_sites_solution_hydrogens geom
_atom_sites_solution_primary direct
_atom_sites_solution_secondary difmap
_audit_creation_method SHELXL-97
_cell_angle_alpha 90.00
_cell_angle_beta 121.12(3)
_cell_angle_gamma 90.00
_cell_formula_units_Z 4
_cell_length_a 29.849(6)
_cell_length_b 10.400(2)
_cell_length_c 18.048(4)
_cell_measurement_reflns_used 1024
_cell_measurement_temperature 100(2)
_cell_measurement_theta_max 25.03
_cell_measurement_theta_min 2.11
_cell_volume 4796(2)
_computing_structure_refinement 'SHELXL-97 (Sheldrick, 1997)'
_computing_structure_solution 'SHELXS-97 (Sheldrick, 1990)'
_diffrn_ambient_temperature 100(2)
_diffrn_measured_fraction_theta_full 1.000
_diffrn_measured_fraction_theta_max 1.000
_diffrn_radiation_monochromator graphite
_diffrn_radiation_source 'fine-focus sealed tube'
_diffrn_radiation_type MoK\a
_diffrn_radiation_wavelength 0.71073
_diffrn_reflns_av_R_equivalents 0.0516
_diffrn_reflns_av_sigmaI/netI 0.0374
_diffrn_reflns_limit_h_max 35
_diffrn_reflns_limit_h_min -35
_diffrn_reflns_limit_k_max 12
_diffrn_reflns_limit_k_min -11
_diffrn_reflns_limit_l_max 21
_diffrn_reflns_limit_l_min -21
_diffrn_reflns_number 18290
_diffrn_reflns_theta_full 25.03
_diffrn_reflns_theta_max 25.03
_diffrn_reflns_theta_min 2.11
_exptl_absorpt_coefficient_mu 5.306
_exptl_absorpt_correction_T_max 1.0
_exptl_absorpt_correction_T_min 0.785
_exptl_absorpt_correction_type multi-scan
_exptl_absorpt_process_details
;
absorption corrections were made based on correspondance of
equivalent intensities using program SADABS (G. Sheldrick, Bruker 
Analytical X-ray Systems, Madison, WI)
;
_exptl_crystal_density_diffrn 1.684
_exptl_crystal_F_000 2400
_exptl_crystal_size_max 0.1
_exptl_crystal_size_mid 0.1
_exptl_crystal_size_min 0.06
_refine_diff_density_max 2.889
_refine_diff_density_min -1.956
_refine_diff_density_rms 0.164
_refine_ls_extinction_method none
_refine_ls_goodness_of_fit_ref 1.358
_refine_ls_hydrogen_treatment constr
_refine_ls_matrix_type full
_refine_ls_number_parameters 217
_refine_ls_number_reflns 4250
_refine_ls_number_restraints 0
_refine_ls_restrained_S_all 1.358
_refine_ls_R_factor_all 0.0535
_refine_ls_R_factor_gt 0.0462
_refine_ls_shift/su_max 0.000
_refine_ls_shift/su_mean 0.000
_refine_ls_structure_factor_coef Fsqd
_refine_ls_weighting_details 'calc w=1/[\s^2^(Fo^2^)+(0.0236P)^2^+31.2204P] where P=(Fo^2^+2Fc^2^)/3'
_refine_ls_weighting_scheme calc
_refine_ls_wR_factor_gt 0.0831
_refine_ls_wR_factor_ref 0.0849
_reflns_number_gt 3901
_reflns_number_total 4250
_reflns_threshold_expression >2sigma(I)
_cod_data_source_file ic201710s_si_001_3.cif
_cod_data_source_block '[Cl(dmpe)2(H)WCCW(H)(dmpe)2Cl]Cl2+2CH3CN'
_cod_database_code 4326582

loop_
_symmetry_equiv_pos_as_xyz
'x, y, z'
'-x, y, -z+1/2'
'x+1/2, y+1/2, z'
'-x+1/2, y+1/2, -z+1/2'
'-x, -y, -z'
'x, -y, z-1/2'
'-x+1/2, -y+1/2, -z'
'x+1/2, -y+1/2, z-1/2'

loop_
_atom_site_label
_atom_site_type_symbol
_atom_site_fract_x
_atom_site_fract_y
_atom_site_fract_z
_atom_site_U_iso_or_equiv
_atom_site_adp_type
_atom_site_occupancy
_atom_site_symmetry_multiplicity
_atom_site_calc_flag
_atom_site_refinement_flags
C1 C 0.0263(3) 0.7606(6) 0.2647(4) 0.0155(13) Uani 1 1 d .
C2 C 0.0613(3) 1.0785(7) 0.3463(5) 0.0268(17) Uani 1 1 d .
H2A H 0.0714 1.1466 0.3879 0.040 Uiso 1 1 calc R
H2B H 0.0318 1.0336 0.3416 0.040 Uiso 1 1 calc R
H2C H 0.0519 1.1141 0.2910 0.040 Uiso 1 1 calc R
C3 C 0.1652(3) 1.0717(7) 0.3857(5) 0.0271(17) Uani 1 1 d .
H3A H 0.1526 1.1116 0.3304 0.041 Uiso 1 1 calc R
H3B H 0.1957 1.0213 0.4006 0.041 Uiso 1 1 calc R
H3C H 0.1741 1.1368 0.4289 0.041 Uiso 1 1 calc R
C4 C 0.1388(3) 0.9328(7) 0.4948(4) 0.0248(16) Uani 1 1 d .
H4A H 0.1578 1.0062 0.5305 0.030 Uiso 1 1 calc R
H4B H 0.1095 0.9152 0.5024 0.030 Uiso 1 1 calc R
C5 C 0.1745(3) 0.8173(7) 0.5218(5) 0.0279(17) Uani 1 1 d .
H5A H 0.1847 0.7927 0.5803 0.033 Uiso 1 1 calc R
H5B H 0.2059 0.8392 0.5213 0.033 Uiso 1 1 calc R
C6 C 0.1032(3) 0.6133(7) 0.4906(5) 0.0266(17) Uani 1 1 d .
H6A H 0.1259 0.5911 0.5504 0.040 Uiso 1 1 calc R
H6B H 0.0858 0.5374 0.4582 0.040 Uiso 1 1 calc R
H6C H 0.0777 0.6748 0.4853 0.040 Uiso 1 1 calc R
C7 C 0.1950(3) 0.5675(8) 0.4841(5) 0.0294(17) Uani 1 1 d .
H7A H 0.2171 0.5709 0.5460 0.044 Uiso 1 1 calc R
H7B H 0.2152 0.5886 0.4581 0.044 Uiso 1 1 calc R
H7C H 0.1809 0.4825 0.4669 0.044 Uiso 1 1 calc R
C8 C 0.0768(3) 0.4096(8) 0.3028(5) 0.0324(18) Uani 1 1 d .
H8A H 0.0464 0.4347 0.3044 0.049 Uiso 1 1 calc R
H8B H 0.1055 0.3951 0.3607 0.049 Uiso 1 1 calc R
H8C H 0.0696 0.3320 0.2697 0.049 Uiso 1 1 calc R
C9 C 0.1520(3) 0.4726(8) 0.2562(5) 0.0306(18) Uani 1 1 d .
H9A H 0.1438 0.3905 0.2278 0.046 Uiso 1 1 calc R
H9B H 0.1797 0.4627 0.3153 0.046 Uiso 1 1 calc R
H9C H 0.1629 0.5307 0.2271 0.046 Uiso 1 1 calc R
C10 C 0.0432(3) 0.5220(7) 0.1393(5) 0.0275(17) Uani 1 1 d .
H10A H 0.0443 0.4369 0.1183 0.033 Uiso 1 1 calc R
H10B H 0.0091 0.5339 0.1328 0.033 Uiso 1 1 calc R
C11 C 0.0517(3) 0.6224(7) 0.0875(5) 0.0287(17) Uani 1 1 d .
H11A H 0.0208 0.6278 0.0300 0.034 Uiso 1 1 calc R
H11B H 0.0809 0.5968 0.0813 0.034 Uiso 1 1 calc R
C12 C 0.1079(3) 0.8566(8) 0.1093(5) 0.0295(18) Uani 1 1 d .
H12A H 0.0937 0.8456 0.0483 0.044 Uiso 1 1 calc R
H12B H 0.1419 0.8175 0.1407 0.044 Uiso 1 1 calc R
H12C H 0.1109 0.9467 0.1226 0.044 Uiso 1 1 calc R
C13 C 0.0054(3) 0.8717(7) 0.0772(4) 0.0222(15) Uani 1 1 d .
H13A H 0.0127 0.9620 0.0874 0.033 Uiso 1 1 calc R
H13B H -0.0190 0.8469 0.0942 0.033 Uiso 1 1 calc R
H13C H -0.0093 0.8538 0.0167 0.033 Uiso 1 1 calc R
C14 C 0.2256(4) 0.1061(11) 0.2596(6) 0.053(3) Uani 1 1 d .
H14A H 0.2212 0.0209 0.2753 0.080 Uiso 1 1 calc R
H14B H 0.2420 0.1014 0.2258 0.080 Uiso 1 1 calc R
H14C H 0.1920 0.1467 0.2262 0.080 Uiso 1 1 calc R
C15 C 0.2581(4) 0.1803(12) 0.3369(8) 0.063(3) Uani 1 1 d .
Cl1 Cl 0.18956(6) 0.77889(18) 0.32627(11) 0.0247(4) Uani 1 1 d .
Cl2 Cl 0.91857(8) 0.81700(19) 0.84870(12) 0.0360(5) Uani 1 1 d .
N1 N 0.2835(5) 0.2363(13) 0.3988(8) 0.105(5) Uani 1 1 d .
P1 P 0.11491(7) 0.96876(18) 0.38070(11) 0.0197(4) Uani 1 1 d .
P2 P 0.14171(7) 0.68244(19) 0.44880(12) 0.0215(4) Uani 1 1 d .
P3 P 0.09416(7) 0.53673(18) 0.25284(12) 0.0205(4) Uani 1 1 d .
P4 P 0.06540(7) 0.78193(18) 0.13954(11) 0.0202(4) Uani 1 1 d .
W1 W 0.095668(10) 0.76830(2) 0.294532(17) 0.01611(10) Uani 1 1 d .

loop_
_atom_site_aniso_label
_atom_site_aniso_U_11
_atom_site_aniso_U_22
_atom_site_aniso_U_33
_atom_site_aniso_U_23
_atom_site_aniso_U_13
_atom_site_aniso_U_12
C1 0.021(3) 0.008(3) 0.016(3) 0.001(3) 0.009(3) 0.006(3)
C2 0.028(4) 0.024(4) 0.027(4) 0.003(3) 0.013(3) 0.005(3)
C3 0.023(4) 0.029(4) 0.030(4) -0.005(3) 0.014(3) -0.007(3)
C4 0.029(4) 0.025(4) 0.023(4) -0.008(3) 0.015(3) -0.003(3)
C5 0.029(4) 0.030(4) 0.020(4) 0.001(3) 0.010(3) -0.003(3)
C6 0.023(4) 0.027(4) 0.029(4) 0.002(3) 0.013(3) -0.001(3)
C7 0.020(4) 0.036(5) 0.025(4) 0.004(3) 0.007(3) 0.005(3)
C8 0.035(5) 0.031(5) 0.028(4) -0.001(3) 0.015(4) -0.002(4)
C9 0.021(4) 0.030(5) 0.043(5) -0.006(4) 0.018(4) 0.000(3)
C10 0.021(4) 0.024(4) 0.029(4) -0.009(3) 0.007(3) -0.004(3)
C11 0.036(5) 0.025(4) 0.023(4) 0.002(3) 0.013(4) 0.004(3)
C12 0.029(4) 0.040(5) 0.024(4) 0.003(3) 0.016(4) -0.001(3)
C13 0.023(4) 0.023(4) 0.019(4) -0.001(3) 0.010(3) -0.001(3)
C14 0.046(6) 0.078(8) 0.045(6) 0.015(5) 0.030(5) 0.008(5)
C15 0.051(7) 0.083(9) 0.066(8) 0.014(7) 0.039(6) -0.019(6)
Cl1 0.0168(8) 0.0271(10) 0.0304(9) -0.0022(8) 0.0123(7) -0.0009(7)
Cl2 0.0436(12) 0.0268(10) 0.0277(10) -0.0025(8) 0.0114(9) -0.0013(9)
N1 0.090(9) 0.154(13) 0.078(8) -0.025(8) 0.047(7) -0.073(9)
P1 0.0178(9) 0.0216(10) 0.0189(9) -0.0009(7) 0.0089(8) 0.0000(7)
P2 0.0183(9) 0.0231(10) 0.0201(9) 0.0014(7) 0.0079(8) 0.0007(8)
P3 0.0174(9) 0.0215(10) 0.0222(9) -0.0015(7) 0.0100(8) 0.0006(7)
P4 0.0218(9) 0.0212(10) 0.0195(9) -0.0003(7) 0.0119(8) 0.0009(8)
W1 0.01469(14) 0.01639(15) 0.01713(14) -0.00047(12) 0.00814(11) -0.00007(12)

loop_
_atom_type_symbol
_atom_type_description
_atom_type_scat_dispersion_real
_atom_type_scat_dispersion_imag
_atom_type_scat_source
C C 0.0033 0.0016 'International Tables Vol C Tables 4.2.6.8 and 6.1.1.4'
Cl Cl 0.1484 0.1585 'International Tables Vol C Tables 4.2.6.8 and 6.1.1.4'
P P 0.1023 0.0942 'International Tables Vol C Tables 4.2.6.8 and 6.1.1.4'
W W -0.8490 6.8722 'International Tables Vol C Tables 4.2.6.8 and 6.1.1.4'
N N 0.0061 0.0033 'International Tables Vol C Tables 4.2.6.8 and 6.1.1.4'
H H 0.0000 0.0000 'International Tables Vol C Tables 4.2.6.8 and 6.1.1.4'

loop_
_geom_angle_atom_site_label_1
_geom_angle_atom_site_label_2
_geom_angle_atom_site_label_3
_geom_angle
_geom_angle_site_symmetry_1
C1 C1 W1 174.5(6) 2
C5 C4 P1 109.0(5) .
C4 C5 P2 110.7(5) .
C11 C10 P3 109.2(5) .
C10 C11 P4 111.7(5) .
N1 C15 C14 178.4(12) .
C2 P1 C3 102.1(4) .
C2 P1 C4 106.1(3) .
C3 P1 C4 103.5(4) .
C2 P1 W1 116.2(3) .
C3 P1 W1 116.5(3) .
C4 P1 W1 111.2(2) .
C6 P2 C7 102.7(4) .
C6 P2 C5 102.8(4) .
C7 P2 C5 101.9(4) .
C6 P2 W1 119.6(3) .
C7 P2 W1 119.5(3) .
C5 P2 W1 107.8(3) .
C8 P3 C10 102.2(4) .
C8 P3 C9 103.0(4) .
C10 P3 C9 103.4(4) .
C8 P3 W1 120.9(3) .
C10 P3 W1 107.0(3) .
C9 P3 W1 118.0(3) .
C12 P4 C13 102.4(4) .
C12 P4 C11 103.8(4) .
C13 P4 C11 105.1(3) .
C12 P4 W1 118.0(3) .
C13 P4 W1 113.7(2) .
C11 P4 W1 112.5(2) .
C1 W1 P4 88.5(2) .
C1 W1 P1 94.61(19) .
P4 W1 P1 119.59(6) .
C1 W1 P3 91.54(19) .
P4 W1 P3 77.04(6) .
P1 W1 P3 162.35(6) .
C1 W1 P2 101.1(2) .
P4 W1 P2 159.61(6) .
P1 W1 P2 77.89(6) .
P3 W1 P2 84.69(6) .
C1 W1 Cl1 176.65(19) .
P4 W1 Cl1 88.18(7) .
P1 W1 Cl1 87.22(6) .
P3 W1 Cl1 87.50(6) .
P2 W1 Cl1 81.98(7) .

loop_
_geom_bond_atom_site_label_1
_geom_bond_atom_site_label_2
_geom_bond_distance
_geom_bond_site_symmetry_2
C1 C1 1.375(13) 2
C1 W1 1.852(7) .
C2 P1 1.796(7) .
C3 P1 1.808(7) .
C4 C5 1.509(10) .
C4 P1 1.836(7) .
C5 P2 1.824(8) .
C6 P2 1.817(7) .
C7 P2 1.822(7) .
C8 P3 1.820(8) .
C9 P3 1.823(7) .
C10 C11 1.509(10) .
C10 P3 1.821(7) .
C11 P4 1.846(8) .
C12 P4 1.797(7) .
C13 P4 1.805(7) .
C14 C15 1.444(16) .
C15 N1 1.134(15) .
Cl1 W1 2.5564(17) .
P1 W1 2.4843(19) .
P2 W1 2.546(2) .
P3 W1 2.5166(19) .
P4 W1 2.4595(19) .

loop_
_geom_torsion_atom_site_label_1
_geom_torsion_atom_site_label_2
_geom_torsion_atom_site_label_3
_geom_torsion_atom_site_label_4
_geom_torsion
P1 C4 C5 P2 -53.9(6)
P3 C10 C11 P4 -46.2(7)
C5 C4 P1 C2 165.9(5)
C5 C4 P1 C3 -87.0(6)
C5 C4 P1 W1 38.8(6)
C4 C5 P2 C6 -82.4(6)
C4 C5 P2 C7 171.4(5)
C4 C5 P2 W1 44.8(6)
C11 C10 P3 C8 179.9(5)
C11 C10 P3 C9 -73.4(6)
C11 C10 P3 W1 52.0(6)
C10 C11 P4 C12 148.8(6)
C10 C11 P4 C13 -104.0(6)
C10 C11 P4 W1 20.2(6)
C12 P4 W1 C1 155.2(4)
C13 P4 W1 C1 35.3(3)
C11 P4 W1 C1 -84.0(3)
C12 P4 W1 P1 60.8(3)
C13 P4 W1 P1 -59.2(3)
C11 P4 W1 P1 -178.4(3)
C12 P4 W1 P3 -112.8(3)
C13 P4 W1 P3 127.2(3)
C11 P4 W1 P3 7.9(3)
C12 P4 W1 P2 -85.9(4)
C13 P4 W1 P2 154.2(3)
C11 P4 W1 P2 34.9(4)
C12 P4 W1 Cl1 -25.0(3)
C13 P4 W1 Cl1 -144.9(3)
C11 P4 W1 Cl1 95.8(3)
C2 P1 W1 C1 -30.4(3)
C3 P1 W1 C1 -150.8(3)
C4 P1 W1 C1 91.0(3)
C2 P1 W1 P4 60.4(3)
C3 P1 W1 P4 -60.0(3)
C4 P1 W1 P4 -178.1(3)
C2 P1 W1 P3 -140.5(3)
C3 P1 W1 P3 99.1(3)
C4 P1 W1 P3 -19.0(4)
C2 P1 W1 P2 -130.9(3)
C3 P1 W1 P2 108.8(3)
C4 P1 W1 P2 -9.4(3)
C2 P1 W1 Cl1 146.8(3)
C3 P1 W1 Cl1 26.4(3)
C4 P1 W1 Cl1 -91.8(3)
C8 P3 W1 C1 -57.4(4)
C10 P3 W1 C1 58.7(3)
C9 P3 W1 C1 174.7(4)
C8 P3 W1 P4 -145.5(3)
C10 P3 W1 P4 -29.4(3)
C9 P3 W1 P4 86.6(3)
C8 P3 W1 P1 53.1(4)
C10 P3 W1 P1 169.2(3)
C9 P3 W1 P1 -74.8(4)
C8 P3 W1 P2 43.6(3)
C10 P3 W1 P2 159.7(3)
C9 P3 W1 P2 -84.3(3)
C8 P3 W1 Cl1 125.8(3)
C10 P3 W1 Cl1 -118.1(3)
C9 P3 W1 Cl1 -2.1(3)
C6 P2 W1 C1 8.9(4)
C7 P2 W1 C1 136.7(4)
C5 P2 W1 C1 -107.8(3)
C6 P2 W1 P4 -107.9(3)
C7 P2 W1 P4 19.8(4)
C5 P2 W1 P4 135.3(3)
C6 P2 W1 P1 101.3(3)
C7 P2 W1 P1 -130.9(3)
C5 P2 W1 P1 -15.4(3)
C6 P2 W1 P3 -81.6(3)
C7 P2 W1 P3 46.1(3)
C5 P2 W1 P3 161.7(3)
C6 P2 W1 Cl1 -169.8(3)
C7 P2 W1 Cl1 -42.1(3)
C5 P2 W1 Cl1 73.5(3)
